data_2232264
loop_
_publ_author_name
'Fun, Hoong-Kun'
'Hemamalini, Madhukar'
'Sumangala, V.'
'Nagaraja, G. K.'
'Poojary, Boja'

_publ_section_title
;
 <i>N</i>'-(4-Fluorobenzylidene)-2-(4-fluorophenyl)acetohydrazide
;
_journal_coeditor_code HB6416
_journal_issue 11
_journal_name_full 'Acta Crystallographica Section E'
_journal_page_first o2835
_journal_paper_doi 10.1107/S1600536811039845
_journal_volume 67
_journal_year 2011
_chemical_formula_iupac 'C15 H12 F2 N2 O'
_chemical_formula_moiety 'C15 H12 F2 N2 O'
_chemical_formula_sum 'C15 H12 F2 N2 O'
_chemical_formula_weight 274.27
_chemical_name_systematic
;
<i>N</i>'-(4-Fluorobenzylidene)-2-(4-fluorophenyl)acetohydrazide
;
_space_group_IT_number 14
_symmetry_cell_setting monoclinic
_symmetry_space_group_name_Hall '-P 2ybc'
_symmetry_space_group_name_H-M 'P 1 21/c 1'
_atom_sites_solution_hydrogens geom
_atom_sites_solution_primary direct
_atom_sites_solution_secondary difmap
_audit_creation_method SHELXL-97
_cell_angle_alpha 90.00
_cell_angle_beta 93.566(2)
_cell_angle_gamma 90.00
_cell_formula_units_Z 4
_cell_length_a 13.8754(15)
_cell_length_b 12.5349(13)
_cell_length_c 7.7093(8)
_cell_measurement_reflns_used 3867
_cell_measurement_temperature 296(2)
_cell_measurement_theta_max 28.07
_cell_measurement_theta_min 3.11
_cell_volume 1338.3(2)
_computing_cell_refinement 'SAINT (Bruker, 2009)'
_computing_data_collection 'APEX2 (Bruker, 2009)'
_computing_data_reduction 'SAINT (Bruker, 2009)'
_computing_molecular_graphics 'SHELXTL (Sheldrick, 2008)'
_computing_publication_material 'SHELXTL (Sheldrick, 2008) and PLATON (Spek, 2009)'
_computing_structure_refinement 'SHELXTL (Sheldrick, 2008)'
_computing_structure_solution 'SHELXTL (Sheldrick, 2008)'
_diffrn_ambient_temperature 296(2)
_diffrn_measured_fraction_theta_full 0.994
_diffrn_measured_fraction_theta_max 0.994
_diffrn_measurement_device_type 'Bruker APEXII DUO CCD'
_diffrn_measurement_method '\f and \w'
_diffrn_radiation_monochromator graphite
_diffrn_radiation_source 'fine-focus sealed tube'
_diffrn_radiation_type MoK\a
_diffrn_radiation_wavelength 0.71073
_diffrn_reflns_av_R_equivalents 0.0259
_diffrn_reflns_av_sigmaI/netI 0.0277
_diffrn_reflns_limit_h_max 18
_diffrn_reflns_limit_h_min -20
_diffrn_reflns_limit_k_max 17
_diffrn_reflns_limit_k_min -18
_diffrn_reflns_limit_l_max 11
_diffrn_reflns_limit_l_min -11
_diffrn_reflns_number 17153
_diffrn_reflns_theta_full 31.43
_diffrn_reflns_theta_max 31.43
_diffrn_reflns_theta_min 2.19
_diffrn_standards_number 0
_exptl_absorpt_coefficient_mu 0.106
_exptl_absorpt_correction_T_max 0.9877
_exptl_absorpt_correction_T_min 0.9150
_exptl_absorpt_correction_type multi-scan
_exptl_absorpt_process_details '(SADABS; Bruker, 2009)'
_exptl_crystal_colour colourless
_exptl_crystal_density_diffrn 1.361
_exptl_crystal_density_method 'not measured'
_exptl_crystal_description needle
_exptl_crystal_F_000 568
_exptl_crystal_size_max 0.85
_exptl_crystal_size_mid 0.26
_exptl_crystal_size_min 0.12
_refine_diff_density_max 0.211
_refine_diff_density_min -0.230
_refine_ls_extinction_method none
_refine_ls_goodness_of_fit_ref 1.016
_refine_ls_hydrogen_treatment refall
_refine_ls_matrix_type full
_refine_ls_number_parameters 229
_refine_ls_number_reflns 4415
_refine_ls_number_restraints 0
_refine_ls_restrained_S_all 1.016
_refine_ls_R_factor_all 0.0816
_refine_ls_R_factor_gt 0.0450
_refine_ls_shift/su_max_lt 0.001
_refine_ls_shift/su_mean 0.000
_refine_ls_structure_factor_coef Fsqd
_refine_ls_weighting_details 'calc w=1/[\s^2^(Fo^2^)+(0.0752P)^2^+0.0834P] where P=(Fo^2^+2Fc^2^)/3'
_refine_ls_weighting_scheme calc
_refine_ls_wR_factor_gt 0.1277
_refine_ls_wR_factor_ref 0.1525
_reflns_number_gt 2586
_reflns_number_total 4415
_reflns_threshold_expression I>2\s(I)
_cod_data_source_file hb6416.cif
_cod_data_source_block I
_cod_original_sg_symbol_H-M 'P 21/c'
_cod_database_code 2232264
_cod_database_fobs_code 2232264

loop_
_symmetry_equiv_pos_as_xyz
'x, y, z'
'-x, y+1/2, -z+1/2'
'-x, -y, -z'
'x, -y-1/2, z-1/2'

loop_
_atom_site_type_symbol
_atom_site_label
_atom_site_fract_x
_atom_site_fract_y
_atom_site_fract_z
_atom_site_U_iso_or_equiv
_atom_site_adp_type
_atom_site_calc_flag
_atom_site_occupancy
_atom_site_symmetry_multiplicity
F F1 0.76995(8) 0.61553(12) 0.39014(18) 0.1100(4) Uani d 1 1
F F2 -0.21176(8) 0.96296(11) 0.46342(17) 0.1026(4) Uani d 1 1
O O1 0.31477(7) 0.63023(8) 0.33790(11) 0.0593(3) Uani d 1 1
N N1 0.18163(7) 0.77410(8) 0.22901(12) 0.0457(2) Uani d 1 1
N N2 0.26129(8) 0.75056(9) 0.13713(13) 0.0486(3) Uani d 1 1
C C1 0.56239(12) 0.71146(14) 0.1320(2) 0.0681(4) Uani d 1 1
C C2 0.65526(13) 0.70642(17) 0.2100(3) 0.0799(5) Uani d 1 1
C C3 0.67904(11) 0.62143(15) 0.3128(2) 0.0695(4) Uani d 1 1
C C4 0.61612(13) 0.54169(15) 0.3421(2) 0.0693(4) Uani d 1 1
C C5 0.52362(12) 0.54705(12) 0.2623(2) 0.0598(4) Uani d 1 1
C C6 0.49585(9) 0.63228(11) 0.15654(15) 0.0501(3) Uani d 1 1
C C7 0.39518(11) 0.63844(15) 0.07075(17) 0.0603(4) Uani d 1 1
C C8 0.32068(9) 0.67230(11) 0.19528(14) 0.0478(3) Uani d 1 1
C C9 0.13383(10) 0.85672(11) 0.17896(16) 0.0482(3) Uani d 1 1
C C10 0.04314(9) 0.88361(10) 0.25544(15) 0.0469(3) Uani d 1 1
C C11 0.00248(11) 0.98366(12) 0.22675(18) 0.0572(3) Uani d 1 1
C C12 -0.08399(11) 1.01067(14) 0.2957(2) 0.0647(4) Uani d 1 1
C C13 -0.12794(11) 0.93654(14) 0.3933(2) 0.0655(4) Uani d 1 1
C C14 -0.09066(12) 0.83664(14) 0.4254(2) 0.0663(4) Uani d 1 1
C C15 -0.00469(11) 0.81012(12) 0.35531(19) 0.0571(3) Uani d 1 1
H H1 0.5397(14) 0.7715(16) 0.059(3) 0.094(6) Uiso d 1 1
H H2 0.7039(17) 0.7598(17) 0.196(3) 0.101(7) Uiso d 1 1
H H4 0.6331(15) 0.4869(19) 0.417(3) 0.104(7) Uiso d 1 1
H H5 0.4770(13) 0.4897(15) 0.275(2) 0.079(5) Uiso d 1 1
H H7A 0.3934(12) 0.6871(14) -0.029(2) 0.074(5) Uiso d 1 1
H H7B 0.3739(14) 0.5682(15) 0.026(2) 0.080(5) Uiso d 1 1
H H9 0.1566(11) 0.9042(12) 0.0904(19) 0.058(4) Uiso d 1 1
H H11 0.0356(12) 1.0384(14) 0.157(2) 0.071(5) Uiso d 1 1
H H12 -0.1126(15) 1.0787(17) 0.276(2) 0.088(6) Uiso d 1 1
H H14 -0.1233(15) 0.7855(16) 0.491(3) 0.090(6) Uiso d 1 1
H H15 0.0238(13) 0.7400(14) 0.374(2) 0.073(5) Uiso d 1 1
H H1N1 0.2685(11) 0.7821(12) 0.035(2) 0.061(4) Uiso d 1 1

loop_
_atom_site_aniso_label
_atom_site_aniso_U_11
_atom_site_aniso_U_22
_atom_site_aniso_U_33
_atom_site_aniso_U_12
_atom_site_aniso_U_13
_atom_site_aniso_U_23
F1 0.0595(6) 0.1415(12) 0.1263(9) 0.0162(6) -0.0142(6) -0.0132(8)
F2 0.0706(7) 0.1242(10) 0.1173(9) 0.0344(6) 0.0415(6) 0.0197(7)
O1 0.0625(6) 0.0731(7) 0.0435(5) 0.0189(5) 0.0134(4) 0.0069(4)
N1 0.0455(5) 0.0527(6) 0.0396(5) 0.0043(4) 0.0094(4) -0.0022(4)
N2 0.0490(6) 0.0616(7) 0.0362(5) 0.0069(5) 0.0119(4) 0.0018(4)
C1 0.0654(9) 0.0731(10) 0.0675(9) 0.0061(8) 0.0180(7) 0.0172(8)
C2 0.0626(10) 0.0866(13) 0.0921(13) -0.0099(9) 0.0175(9) 0.0057(10)
C3 0.0493(8) 0.0895(12) 0.0701(9) 0.0114(8) 0.0064(6) -0.0068(8)
C4 0.0693(10) 0.0696(10) 0.0695(9) 0.0247(8) 0.0079(7) 0.0071(8)
C5 0.0606(8) 0.0538(8) 0.0664(8) 0.0082(7) 0.0148(7) 0.0035(6)
C6 0.0502(7) 0.0589(8) 0.0427(6) 0.0099(6) 0.0155(5) -0.0009(5)
C7 0.0545(8) 0.0864(11) 0.0409(6) 0.0146(7) 0.0107(5) -0.0074(7)
C8 0.0462(6) 0.0611(8) 0.0367(5) 0.0050(6) 0.0059(4) -0.0054(5)
C9 0.0515(7) 0.0508(7) 0.0429(6) 0.0015(6) 0.0071(5) 0.0005(5)
C10 0.0490(6) 0.0489(7) 0.0429(6) 0.0039(5) 0.0035(5) -0.0028(5)
C11 0.0612(8) 0.0547(8) 0.0563(7) 0.0090(6) 0.0092(6) 0.0071(6)
C12 0.0660(9) 0.0607(9) 0.0682(9) 0.0205(8) 0.0103(7) 0.0060(7)
C13 0.0510(8) 0.0800(11) 0.0669(8) 0.0149(7) 0.0136(6) 0.0006(7)
C14 0.0589(9) 0.0680(10) 0.0736(9) -0.0006(7) 0.0185(7) 0.0084(8)
C15 0.0564(8) 0.0511(8) 0.0647(8) 0.0042(6) 0.0115(6) 0.0022(6)

loop_
_atom_type_symbol
_atom_type_description
_atom_type_scat_dispersion_real
_atom_type_scat_dispersion_imag
_atom_type_scat_source
C C 0.0033 0.0016 'International Tables Vol C Tables 4.2.6.8 and 6.1.1.4'
H H 0.0000 0.0000 'International Tables Vol C Tables 4.2.6.8 and 6.1.1.4'
N N 0.0061 0.0033 'International Tables Vol C Tables 4.2.6.8 and 6.1.1.4'
O O 0.0106 0.0060 'International Tables Vol C Tables 4.2.6.8 and 6.1.1.4'
F F 0.0171 0.0103 'International Tables Vol C Tables 4.2.6.8 and 6.1.1.4'

loop_
_geom_angle_atom_site_label_1
_geom_angle_atom_site_label_2
_geom_angle_atom_site_label_3
_geom_angle
C9 N1 N2 115.83(10)
C8 N2 N1 118.67(10)
C8 N2 H1N1 121.3(10)
N1 N2 H1N1 119.7(10)
C6 C1 C2 121.31(16)
C6 C1 H1 116.0(12)
C2 C1 H1 122.6(12)
C3 C2 C1 118.30(17)
C3 C2 H2 117.8(13)
C1 C2 H2 123.9(13)
C4 C3 C2 122.74(16)
C4 C3 F1 118.37(16)
C2 C3 F1 118.89(17)
C3 C4 C5 118.51(16)
C3 C4 H4 120.9(14)
C5 C4 H4 120.5(14)
C6 C5 C4 120.90(16)
C6 C5 H5 117.8(11)
C4 C5 H5 121.2(11)
C1 C6 C5 118.24(14)
C1 C6 C7 120.86(14)
C5 C6 C7 120.90(14)
C6 C7 C8 112.71(10)
C6 C7 H7A 110.7(10)
C8 C7 H7A 109.8(10)
C6 C7 H7B 110.9(11)
C8 C7 H7B 105.7(11)
H7A C7 H7B 106.8(15)
O1 C8 N2 122.72(11)
O1 C8 C7 122.27(12)
N2 C8 C7 115.01(11)
N1 C9 C10 120.62(12)
N1 C9 H9 121.5(9)
C10 C9 H9 117.8(9)
C11 C10 C15 118.84(12)
C11 C10 C9 119.73(12)
C15 C10 C9 121.43(12)
C12 C11 C10 120.90(14)
C12 C11 H11 118.5(10)
C10 C11 H11 120.6(10)
C13 C12 C11 118.25(14)
C13 C12 H12 120.2(12)
C11 C12 H12 121.5(12)
F2 C13 C12 118.59(15)
F2 C13 C14 118.36(15)
C12 C13 C14 123.05(14)
C13 C14 C15 118.33(15)
C13 C14 H14 121.7(12)
C15 C14 H14 119.9(12)
C14 C15 C10 120.63(14)
C14 C15 H15 120.8(10)
C10 C15 H15 118.5(10)

loop_
_geom_bond_atom_site_label_1
_geom_bond_atom_site_label_2
_geom_bond_distance
F1 C3 1.3633(18)
F2 C13 1.3538(17)
O1 C8 1.2268(15)
N1 C9 1.2765(16)
N1 N2 1.3812(14)
N2 C8 1.3402(17)
N2 H1N1 0.890(17)
C1 C6 1.377(2)
C1 C2 1.389(3)
C1 H1 0.98(2)
C2 C3 1.356(3)
C2 H2 0.96(2)
C3 C4 1.355(3)
C4 C5 1.390(2)
C4 H4 0.92(2)
C5 C6 1.3840(19)
C5 H5 0.976(19)
C6 C7 1.510(2)
C7 C8 1.5146(17)
C7 H7A 0.982(18)
C7 H7B 0.984(19)
C9 C10 1.4619(18)
C9 H9 0.973(16)
C10 C11 1.3873(19)
C10 C15 1.3947(19)
C11 C12 1.384(2)
C11 H11 1.001(18)
C12 C13 1.363(2)
C12 H12 0.95(2)
C13 C14 1.372(2)
C14 C15 1.380(2)
C14 H14 0.95(2)
C15 H15 0.971(18)

loop_
_geom_hbond_atom_site_label_D
_geom_hbond_atom_site_label_H
_geom_hbond_atom_site_label_A
_geom_hbond_site_symmetry_A
_geom_hbond_distance_DH
_geom_hbond_distance_HA
_geom_hbond_distance_DA
_geom_hbond_angle_DHA
_geom_hbond_publ_flag
N2 H1N1 O1 4_575 0.892(15) 2.013(15) 2.8841(14) 165.2(14) yes
C4 H4 O1 3_666 0.92(2) 2.47(2) 3.370(2) 168(2) yes
C1 H1 Cg1 4_564 0.98(2) 2.92(2) 3.7025(18) 138.0(15) yes

loop_
_geom_torsion_atom_site_label_1
_geom_torsion_atom_site_label_2
_geom_torsion_atom_site_label_3
_geom_torsion_atom_site_label_4
_geom_torsion
C9 N1 N2 C8 172.48(12)
C6 C1 C2 C3 -0.4(3)
C1 C2 C3 C4 0.0(3)
C1 C2 C3 F1 -179.98(16)
C2 C3 C4 C5 0.5(3)
F1 C3 C4 C5 -179.50(14)
C3 C4 C5 C6 -0.6(2)
C2 C1 C6 C5 0.3(2)
C2 C1 C6 C7 -179.85(14)
C4 C5 C6 C1 0.2(2)
C4 C5 C6 C7 -179.62(13)
C1 C6 C7 C8 -102.93(16)
C5 C6 C7 C8 76.90(18)
N1 N2 C8 O1 -9.9(2)
N1 N2 C8 C7 169.41(12)
C6 C7 C8 O1 -49.3(2)
C6 C7 C8 N2 131.47(14)
N2 N1 C9 C10 174.13(11)
N1 C9 C10 C11 166.80(12)
N1 C9 C10 C15 -14.1(2)
C15 C10 C11 C12 0.0(2)
C9 C10 C11 C12 179.11(13)
C10 C11 C12 C13 0.3(2)
C11 C12 C13 F2 178.96(15)
C11 C12 C13 C14 -0.3(3)
F2 C13 C14 C15 -179.36(15)
C12 C13 C14 C15 -0.1(3)
C13 C14 C15 C10 0.5(2)
C11 C10 C15 C14 -0.4(2)
C9 C10 C15 C14 -179.50(14)

loop_
_cod_related_entry_id
_cod_related_entry_database
_cod_related_entry_code
1 ChemSpider 7963786
